data_9009590
loop_
_publ_author_name
'Fanfani L'
'Zanazzi P F'
'Zanzari A R'

_publ_section_title
;
 The crystal structure of a triclinic roscherite
 Note: B(3,3) changed from .00848 to .00488 to match reported Biso
 Locality: Foote Mine, North Carolina, USA
;
_journal_name_full 'Tschermaks Mineralogische und Petrographische Mitteilungen'
_journal_page_first 169
_journal_page_last 178
_journal_volume 24
_journal_year 1977
_chemical_formula_sum 'Al0.13 Be4 Ca2.04 Fe0.42 H14.8 Mg0.04 Mn4.04 O34 P6'
_chemical_name_mineral Roscherite
_space_group_IT_number 2
_symmetry_space_group_name_Hall '-P 1 (1/2*x+1/2*y,1/2*x-1/2*y,-z)'
_symmetry_space_group_name_H-M 'C -1'
_cell_angle_alpha 91.07
_cell_angle_beta 94.35
_cell_angle_gamma 89.99
_cell_formula_units_Z 2
_cell_length_a 15.921
_cell_length_b 11.965
_cell_length_c 6.741
_cell_volume 1280.202
_cod_original_formula_sum 'Fe.42 Al.13 Mn4.04 Ca2.04 Mg.04 Be4 P6 O34 H14.8'
_cod_database_code 9009590

loop_
_symmetry_equiv_pos_as_xyz
x,y,z
1/2+x,1/2+y,z
-x,-y,-z
1/2-x,1/2-y,-z

loop_
_atom_site_aniso_label
_atom_site_aniso_U_11
_atom_site_aniso_U_22
_atom_site_aniso_U_33
_atom_site_aniso_U_12
_atom_site_aniso_U_13
_atom_site_aniso_U_23
Fe3+ 0.01111 0.03429 0.01284 0.00385 0.00540 0.01067
Al3+ 0.01111 0.03429 0.01284 0.00385 0.00540 0.01067
Mn3+ 0.01111 0.03429 0.01284 0.00385 0.00540 0.01067
Ca 0.01085 0.01530 0.01117 0.00241 0.00578 -0.00053
Mn2+A 0.00766 0.01486 0.00901 0.00115 0.00297 0.00053
Ca2+A 0.00766 0.01486 0.00901 0.00115 0.00297 0.00053
Mg2+A 0.00766 0.01486 0.00901 0.00115 0.00297 0.00053
Mn2+B 0.01098 0.01399 0.00833 0.00337 0.00357 -0.00110
Ca2+B 0.01098 0.01399 0.00833 0.00337 0.00357 -0.00110
Mg2+B 0.01098 0.01399 0.00833 0.00337 0.00357 -0.00110
BeA 0.01392 0.00993 0.00954 0.00317 0.00595 -0.00322
BeB 0.00460 0.01784 0.01009 0.00202 0.00097 0.00534
P1A 0.00868 0.01378 0.00831 0.00164 0.00465 -0.00134
P1B 0.00996 0.01167 0.00879 0.00173 0.00384 -0.00041
P2 0.00804 0.01399 0.00769 0.00144 0.00416 -0.00179
O1A 0.01098 0.01378 0.01613 -0.00173 0.00308 -0.00163
O1B 0.02004 0.01240 0.01247 0.00471 0.00697 -0.00257
O2A 0.00958 0.01602 0.01199 0.00423 0.00659 0.00460
O2B 0.01162 0.01247 0.01412 0.00067 0.00497 -0.00485
O3A 0.01162 0.02059 0.01000 0.00327 0.00416 -0.00179
O3B 0.01149 0.01581 0.01256 -0.00221 0.00270 -0.00656
O4A 0.01162 0.01958 0.00709 -0.00010 0.00486 -0.00195
O4B 0.01711 0.02074 0.00494 0.00164 0.00876 0.00037
O5A 0.01366 0.02103 0.01057 0.00404 0.00335 -0.00236
O5B 0.01634 0.02132 0.00718 0.00019 0.00005 -0.00468
O6A 0.01021 0.01958 0.00716 0.00250 0.00676 0.00387
O6B 0.00868 0.02117 0.01881 -0.00087 0.00670 -0.00399
O-HA 0.01021 0.01552 0.00972 0.00048 0.00043 -0.00297
O-HB 0.01200 0.01965 0.00812 0.00279 0.00265 0.00069
Wat1 0.01519 0.02146 0.01709 0.00231 0.00605 0.00383
Wat2A 0.02388 0.02124 0.01668 0.00038 0.00589 -0.00244
Wat2B 0.01813 0.01972 0.02245 0.00520 0.00692 -0.00265

loop_
_atom_site_type_symbol
_atom_site_label
_atom_site_fract_x
_atom_site_fract_y
_atom_site_fract_z
_atom_site_occupancy
_atom_site_U_iso_or_equiv
_atom_site_attached_hydrogens
Fe Fe3+ 0.00000 0.00000 0.50000 0.42000 0.01912 0
Al Al3+ 0.00000 0.00000 0.50000 0.13000 0.01912 0
Mn Mn3+ 0.00000 0.00000 0.50000 0.12000 0.01912 0
Ca Ca 0.00100 0.26110 0.24590 1.00000 0.01216 0
Mn Mn2+A 0.17040 0.16200 -0.00780 0.98000 0.01039 0
Ca Ca2+A 0.17040 0.16200 -0.00780 0.01000 0.01039 0
Mg Mg2+A 0.17040 0.16200 -0.00780 0.01000 0.01039 0
Mn Mn2+B 0.17060 -0.15860 0.49860 0.98000 0.01102 0
Ca Ca2+B 0.17060 -0.15860 0.49860 0.01000 0.01102 0
Mg Mg2+B 0.17060 -0.15860 0.49860 0.01000 0.01102 0
Be BeA 0.33050 0.17270 0.29650 1.00000 0.01089 0
Be BeB 0.33320 -0.17620 -0.20090 1.00000 0.01077 0
P P1A 0.18520 0.12050 0.47520 1.00000 0.01013 0
P P1B 0.18610 -0.12070 -0.01820 1.00000 0.00975 0
P P2 0.00220 0.27610 0.74770 1.00000 0.00975 0
O O1A 0.13780 0.01060 0.50430 1.00000 0.01355 0
O O1B 0.14120 -0.00730 0.01000 1.00000 0.01469 0
O O2A 0.27820 0.09600 0.43820 1.00000 0.01216 0
O O2B 0.27980 -0.10120 -0.04760 1.00000 0.01267 0
O O3A 0.14100 0.18590 0.30460 1.00000 0.01393 0
O O3B 0.14170 -0.18710 -0.19420 1.00000 0.01330 0
O O4A 0.18330 0.19220 0.67130 1.00000 0.01254 0
O O4B 0.17950 -0.18870 0.17540 1.00000 0.01381 0
O O5A 0.04060 0.20930 0.91950 1.00000 0.01507 0
O O5B 0.03320 -0.19820 0.42860 1.00000 0.01507 0
O O6A 0.06850 0.35200 0.66090 1.00000 0.01191 0
O O6B 0.06700 -0.35170 0.17280 1.00000 0.01596 0
O O-HA 0.30110 0.15870 0.06470 1.00000 0.01191 1
O O-HB 0.30200 -0.16190 -0.43070 1.00000 0.01317 1
O Wat1 0.00030 0.04460 0.21570 1.00000 0.01773 2
O Wat2A 0.09440 0.42090 0.23540 1.00000 0.02039 2
O Wat2B 0.09440 -0.41940 -0.27680 1.00000 0.01988 2

loop_
_cod_changelog_entry_id
_cod_changelog_entry_author
_cod_changelog_entry_date
_cod_changelog_entry_text
1
;cod-tools version 3.10.1
Id: cif_fix_AMCSD_aniso_labels 10200 2024-08-01 14:09:44Z saulius
;
2024-08-02T12:21:21+03:00
;Changed the following '_atom_site_aniso_label' values:
'OHA' -> 'O-HA'
'OHB' -> 'O-HB'
;
